data_6000201
loop_
_publ_author_name
'Goubitz, K.'
'Sonneveld, E. J.'
'Schenk, H.'

_publ_section_title
;
 Crystal structure determination of a series of small organic compounds from
 powder data
;
_journal_issue 3
_journal_name_full 'Zeitschrift f\"ur Kristallographie'
_journal_page_first 176
_journal_page_last 181
_journal_paper_doi 10.1524/zkri.216.3.176.20326
_journal_volume 216
_journal_year 2001
_chemical_formula_sum 'C7 H7 I O'
_chemical_name_systematic 2-iodo-benzenemethanol
_space_group_crystal_system monoclinic
_space_group_IT_number 14
_space_group_name_Hall '-P 2yn'
_space_group_name_H-M_alt 'P 1 21/n 1'
_cell_angle_alpha 90.000
_cell_angle_beta 109.69(4)
_cell_angle_gamma 90.000
_cell_formula_units_Z 4
_cell_length_a 13.23(1)
_cell_length_b 4.652(3)
_cell_length_c 12.82(1)
_cell_volume 742.89
_cod_database_code 6000201

loop_
_space_group_symop_id
_space_group_symop_operation_xyz
1 x,y,z
2 -x+1/2,y+1/2,-z+1/2
3 -x,-y,-z
4 x+1/2,-y+1/2,z+1/2

loop_
_atom_site_label
_atom_site_fract_x
_atom_site_fract_y
_atom_site_fract_z
_atom_site_B_iso_or_equiv
_atom_site_attached_hydrogens
I1 0.08406(9) 0.1306(2) -0.21070(10) 5.75(5) 0
O2 0.1575(7) -0.395(2) 0.1119(8) 9.6(3) 1
C3 0.147(2) -0.216(4) 0.018(2) 12.6(3) 0
C4 0.415(1) 0.231(4) 0.002(2) 12.6(3) 0
C5 0.318(2) 0.260(3) -0.080(1) 12.6(3) 0
C6 0.229(1) 0.100(4) -0.079(2) 12.6(3) 0
C7 0.236(2) -0.061(4) 0.017(2) 12.6(3) 0
C8 0.336(2) -0.106(4) 0.097(2) 12.6(3) 0
C9 0.423(1) 0.075(5) 0.100(2) 12.6(3) 0
H10 0.482(9) 0.31(2) -0.008(10) 10.0 0
H11 0.309(8) 0.41(2) -0.137(8) 10.0 0
H12 0.345(8) -0.25(2) 0.156(8) 10.0 0
H13 0.491(8) 0.07(2) 0.164(9) 10.0 0
H14 0.089(6) -0.07(2) 0.017(10) 10.0 0
H15 0.123(8) -0.33(2) -0.050(10) 10.0 0

loop_
_cod_changelog_entry_id
_cod_changelog_entry_author
_cod_changelog_entry_date
_cod_changelog_entry_text
1 'Vaitkus, Antanas' 2023-12-15T23:50:00+02:00
;
 Changed the z coordinate of atom site 'I1' from '-0.21070(10' to
 '-0.21070(10)'.
;

loop_
_cod_entry_issue_id
_cod_entry_issue_author
_cod_entry_issue_date
_cod_entry_issue_severity
_cod_entry_issue_origin
_cod_entry_issue_description
1 'Vaitkus, Antanas' 2023-12-15T23:50:00+02:00 warning original
;
 The z coordinate of atom site 'I1' in the original publication was specified
 as '-0.21070(10', i.e. without the closing parenthesis symbol (')'). The
 supplementary CIF file with this data is not publicly available. Maintainers
 of the COD chose to interpret this value as '-0.21070(10)'.
;
